data_1529930
loop_
_publ_author_name
'Filipenko, O.S.'
'Pobedimskaya, E.A.'
'Ponomarev, V.I.'
'Belov, N.V.'
'Kheiker, D.M.'

_publ_section_title
;
 Crystal structure of the synthetic barium silicate Ba5 (Si4 O12) (O H)2
;
_journal_name_full 'Doklady Akademii Nauk SSSR'
_journal_page_first 83
_journal_page_last 86
_journal_volume 194
_journal_year 1970
_chemical_formula_sum 'Ba5 H2 O14 Si4'
_chemical_name_systematic 'Ba5 (Si4 O12) (O H)2'
_space_group_IT_number 128
_symmetry_space_group_name_Hall '-P 4 2n'
_symmetry_space_group_name_H-M 'P 4/m n c'
_cell_angle_alpha 90
_cell_angle_beta 90
_cell_angle_gamma 90
_cell_formula_units_Z 2
_cell_length_a 7.745
_cell_length_b 7.745
_cell_length_c 11.68
_cell_volume 700.625
_citation_journal_id_ASTM DANKAS
_cod_data_source_file Filipenko_DANKAS_1970_674.cif
_cod_data_source_block H2Ba5O14Si4
_cod_original_cell_volume 700.6251
_cod_original_formula_sum 'H2 Ba5 O14 Si4'
_cod_database_code 1529930

loop_
_symmetry_equiv_pos_as_xyz
x,y,z
-y,x,z
-x,-y,z
y,-x,z
x+1/2,-y+1/2,-z+1/2
y+1/2,x+1/2,-z+1/2
-x+1/2,y+1/2,-z+1/2
-y+1/2,-x+1/2,-z+1/2
-x,-y,-z
y,-x,-z
x,y,-z
-y,x,-z
-x-1/2,y-1/2,z-1/2
-y-1/2,-x-1/2,z-1/2
x-1/2,-y-1/2,z-1/2
y-1/2,x-1/2,z-1/2

loop_
_atom_site_label
_atom_site_type_symbol
_atom_site_fract_x
_atom_site_fract_y
_atom_site_fract_z
_atom_site_occupancy
_atom_site_U_iso_or_equiv
_atom_site_attached_hydrogens
O3 O-2 0 0 0.25 1 0.0 1
O1 O-2 0.125 0.334 0.114 1 0.0 0
O2 O-2 0.409 0.279 0 1 0.0 0
Si1 Si+4 0.114 0.275 0.5 1 0.0 0
Ba1 Ba+2 0.8409 0.3409 0.25 1 0.0 0
Ba2 Ba+2 0 0 0 1 0.0 0
